data_7160292
loop_
_publ_author_name
'Dyatlov, Andrey L.'
'Filatova, Ekaterina A.'
'Pozharskii, Alexander F.'
'Marchenko, Sergey S.'
'Demidov, Oleg'
'Chernyshev, Anatoly V.'
'Metelitsa, Anatoly V.'
'Brig, Sergei S.'
'Medvedev, Michael G.'
'Bekmansurov, Danis R.'
'Morozov, Pavel G.'
'Gulevskaya, Anna V.'

_publ_section_title
;
 6-Aryl- and 6,7-diaryl-1,3-dimethyl-1H-perimidin-2(3H)-ones: synthesis,
 conformational stability, crystal structure and optical properties
;
_journal_name_full 'Organic &amp; Biomolecular Chemistry'
_journal_paper_doi 10.1039/D4OB01680G
_journal_year 2025
_chemical_formula_moiety 'C25 H20 N2 O'
_chemical_formula_sum 'C25 H20 N2 O'
_chemical_formula_weight 364.43
_chemical_melting_point 511.0(10)
_chemical_name_systematic 1,3-Dimethyl-6,7-diphenyl-1H-perimidin-2(3H)-one
_space_group_crystal_system monoclinic
_space_group_IT_number 15
_space_group_name_Hall '-C 2yc'
_space_group_name_H-M_alt 'C 1 2/c 1'
_atom_sites_solution_hydrogens geom
_atom_sites_solution_primary dual
_audit_creation_date 2021-12-18
_audit_creation_method
;
Olex2 1.5
(compiled 2021.08.20 svn.r13c46975 for OlexSys, GUI svn.r6396)
;
_audit_update_record
;
2024-10-17 deposited with the CCDC.	2024-12-03 downloaded from the CCDC.
;
_cell_angle_alpha 90
_cell_angle_beta 102.4300(10)
_cell_angle_gamma 90
_cell_formula_units_Z 8
_cell_length_a 19.1969(2)
_cell_length_b 7.43360(10)
_cell_length_c 26.0222(4)
_cell_measurement_reflns_used 8316
_cell_measurement_temperature 293(2)
_cell_measurement_theta_max 75.6670
_cell_measurement_theta_min 3.4270
_cell_volume 3626.38(8)
_computing_cell_refinement 'CrysAlisPro 1.171.41.93a (Rigaku OD, 2020)'
_computing_data_collection 'CrysAlisPro 1.171.41.93a (Rigaku OD, 2020)'
_computing_data_reduction 'CrysAlisPro 1.171.41.93a (Rigaku OD, 2020)'
_computing_molecular_graphics 'Olex2 1.5 (Dolomanov et al., 2009)'
_computing_publication_material 'Olex2 1.5 (Dolomanov et al., 2009)'
_computing_structure_refinement 'SHELXL 2018/3 (Sheldrick, 2015)'
_computing_structure_solution 'SHELXT 2018/2 (Sheldrick, 2018)'
_diffrn_ambient_temperature 293(2)
_diffrn_detector 'CCD plate'
_diffrn_detector_area_resol_mean 5.2529
_diffrn_detector_type AtlasS2
_diffrn_measured_fraction_theta_full 1.000
_diffrn_measured_fraction_theta_max 0.996
_diffrn_measurement_details
;
List of Runs (angles in degrees, time in seconds):

  # Type    Start    End  Width  t~exp~   \w     \q     \k     \f   Frames
#--------------------------------------------------------------------------
  1  \w   -129.00  47.00   1.00    4.90    --  -40.82   0.00-120.00  176
  2  \w    -87.00  -6.00   1.00    4.90    --  -40.82 125.00  60.00   81
  3  \w     27.00  97.00   1.00    4.90    --   40.82-125.00   0.00   70
  4  \w     36.00 109.00   1.00   19.60    --  112.00-111.00  60.00   73
  5  \w    104.00 178.00   1.00   19.60    --  112.00 111.00-180.00   74
  6  \w     36.00 109.00   1.00   19.60    --  112.00-111.00 120.00   73
  7  \w     36.00 109.00   1.00   19.60    --  112.00-111.00 -90.00   73
  8  \w    104.00 178.00   1.00   19.60    --  112.00 111.00  30.00   74
  9  \w     30.00 106.00   1.00   19.60    --  112.00 -95.00 150.00   76
 10  \w     61.00 146.00   1.00   19.60    --  112.00 178.00  30.00   85
 11  \w     36.00 109.00   1.00   19.60    --  112.00-111.00  90.00   73
 12  \w     61.00 146.00   1.00   19.60    --  112.00 178.00  90.00   85
 13  \w     40.00 141.00   1.00   19.60    --  112.00 -61.00  18.62  101
 14  \w     36.00 140.00   1.00   19.60    --  112.00 -30.00  60.00  104
 15  \w     30.00 106.00   1.00   19.60    --  112.00 -95.00 -60.00   76
 16  \w     36.00 145.00   1.00   19.60    --  112.00 -77.00   0.00  109
 17  \w     30.00 106.00   1.00   19.60    --  112.00 -95.00   0.00   76
 18  \w     59.00 178.00   1.00   19.60    --  112.00  15.00 -90.00  119
 19  \w    104.00 178.00   1.00   19.60    --  112.00 111.00-120.00   74
 20  \w     36.00 139.00   1.00   19.60    --  112.00 -31.00-141.83  103
 21  \w   -113.00 -50.00   1.00    4.90    --  -40.82 -57.00  90.00   63
;
_diffrn_measurement_device 'four-circle diffractometer'
_diffrn_measurement_device_type 'SuperNova, Dual, Cu at home/near, AtlasS2'
_diffrn_measurement_method '\w scans'
_diffrn_orient_matrix_type 'CrysAlisPro convention (1999,Acta A55,543-557)'
_diffrn_orient_matrix_UB_11 0.0225473000
_diffrn_orient_matrix_UB_12 0.1698636000
_diffrn_orient_matrix_UB_13 0.0333495000
_diffrn_orient_matrix_UB_21 -0.0059589000
_diffrn_orient_matrix_UB_22 0.1117068000
_diffrn_orient_matrix_UB_23 -0.0505906000
_diffrn_orient_matrix_UB_31 -0.0788281000
_diffrn_orient_matrix_UB_32 0.0402972000
_diffrn_orient_matrix_UB_33 -0.0002203000
_diffrn_radiation_monochromator mirror
_diffrn_radiation_probe x-ray
_diffrn_radiation_type 'Cu K\a'
_diffrn_radiation_wavelength 1.54184
_diffrn_reflns_av_R_equivalents 0.0225
_diffrn_reflns_av_unetI/netI 0.0153
_diffrn_reflns_Laue_measured_fraction_full 1.000
_diffrn_reflns_Laue_measured_fraction_max 0.996
_diffrn_reflns_limit_h_max 14
_diffrn_reflns_limit_h_min -23
_diffrn_reflns_limit_k_max 9
_diffrn_reflns_limit_k_min -8
_diffrn_reflns_limit_l_max 32
_diffrn_reflns_limit_l_min -31
_diffrn_reflns_number 19330
_diffrn_reflns_point_group_measured_fraction_full 1.000
_diffrn_reflns_point_group_measured_fraction_max 0.996
_diffrn_reflns_theta_full 67.684
_diffrn_reflns_theta_max 76.100
_diffrn_reflns_theta_min 3.478
_diffrn_source 'micro-focus sealed X-ray tube'
_diffrn_source_type 'SuperNova (Cu) X-ray Source'
_exptl_absorpt_coefficient_mu 0.642
_exptl_absorpt_correction_T_max 1.000
_exptl_absorpt_correction_T_min 0.636
_exptl_absorpt_correction_type gaussian
_exptl_absorpt_process_details
;
CrysAlisPro 1.171.41.93a (Rigaku Oxford Diffraction, 2020)
Numerical absorption correction based on gaussian integration over
a multifaceted crystal model
Empirical absorption correction using spherical harmonics,
implemented in SCALE3 ABSPACK scaling algorithm.
;
_exptl_crystal_colour 'clear colourless'
_exptl_crystal_colour_lustre clear
_exptl_crystal_colour_primary colourless
_exptl_crystal_density_diffrn 1.335
_exptl_crystal_description plate
_exptl_crystal_F_000 1536
_exptl_crystal_preparation Luminescent
_exptl_crystal_size_max 0.28
_exptl_crystal_size_mid 0.218
_exptl_crystal_size_min 0.053
_refine_diff_density_max 0.199
_refine_diff_density_min -0.166
_refine_diff_density_rms 0.034
_refine_ls_extinction_method none
_refine_ls_goodness_of_fit_ref 1.053
_refine_ls_hydrogen_treatment constr
_refine_ls_matrix_type full
_refine_ls_number_parameters 255
_refine_ls_number_reflns 3775
_refine_ls_number_restraints 0
_refine_ls_restrained_S_all 1.053
_refine_ls_R_factor_all 0.0495
_refine_ls_R_factor_gt 0.0418
_refine_ls_shift/su_max 0.001
_refine_ls_shift/su_mean 0.000
_refine_ls_structure_factor_coef Fsqd
_refine_ls_weighting_details 'w=1/[\s^2^(Fo^2^)+(0.0636P)^2^+1.1812P] where P=(Fo^2^+2Fc^2^)/3'
_refine_ls_weighting_scheme calc
_refine_ls_wR_factor_gt 0.1153
_refine_ls_wR_factor_ref 0.1218
_reflns_Friedel_coverage 0.000
_reflns_number_gt 3169
_reflns_number_total 3775
_reflns_threshold_expression 'I > 2\s(I)'
_cod_data_source_file d4ob01680g2.cif
_cod_data_source_block d_3_autored
_cod_depositor_comments
;
The following automatic conversions were performed:

data item '_chemical_melting_point' value '510-512' was changed to
'511.0(10)' -- the average value was taken and precision was
estimated.

Automatic conversion script
Id: cif_fix_values 8170 2020-07-09 18:12:32Z antanas 
;
_cod_database_code 7160292
_shelx_shelxl_version_number 2018/3
_chemical_oxdiff_formula 'C25 H20 N2 O'
_shelx_space_group_comment
;
The symmetry employed for this shelxl refinement is uniquely defined
by the following loop, which should always be used as a source of
symmetry information in preference to the above space-group names.
They are only intended as comments.
;
_shelx_estimated_absorpt_t_max 0.967
_shelx_estimated_absorpt_t_min 0.841
_olex2_refinement_description
;
1. Fixed Uiso
 At 1.2 times of:
  All C(H) groups
 At 1.5 times of:
  All C(H,H,H) groups
2.a Aromatic/amide H refined with riding coordinates:
 C5(H5), C6(H6), C11(H11), C21(H21), C10(H10), C19(H19), C25(H25), C24(H24),
 C15(H15), C22(H22), C18(H18), C23(H23), C17(H17), C16(H16)
2.b Idealised Me refined as rotating group:
 C12(H12A,H12B,H12C), C13(H13A,H13B,H13C)
;
_olex2_submission_special_instructions 'No special instructions were received'
_oxdiff_exptl_absorpt_empirical_details
;
Empirical correction (ABSPACK) includes:
- Absorption correction using spherical harmonics
- Frame scaling
;
_oxdiff_exptl_absorpt_empirical_full_max 1.267
_oxdiff_exptl_absorpt_empirical_full_min 0.768

loop_
_space_group_symop_operation_xyz
'x, y, z'
'-x, y, -z+1/2'
'x+1/2, y+1/2, z'
'-x+1/2, y+1/2, -z+1/2'
'-x, -y, -z'
'x, -y, z-1/2'
'-x+1/2, -y+1/2, -z'
'x+1/2, -y+1/2, z-1/2'

loop_
_atom_site_label
_atom_site_type_symbol
_atom_site_fract_x
_atom_site_fract_y
_atom_site_fract_z
_atom_site_U_iso_or_equiv
_atom_site_adp_type
_atom_site_occupancy
_atom_site_site_symmetry_order
_atom_site_calc_flag
_atom_site_refinement_flags_posn
_atom_site_refinement_flags_adp
_atom_site_refinement_flags_occupancy
_atom_site_disorder_assembly
_atom_site_disorder_group
N2 N 0.78579(6) 0.51570(15) 0.48069(4) 0.0435(3) Uani 1 1 d . . . . .
O1 O 0.89824(6) 0.50065(18) 0.46698(5) 0.0653(3) Uani 1 1 d . . . . .
N1 N 0.88023(6) 0.41409(16) 0.54689(5) 0.0459(3) Uani 1 1 d . . . . .
C8 C 0.71256(6) 0.39422(16) 0.59866(5) 0.0356(3) Uani 1 1 d . . . . .
C3 C 0.76104(6) 0.42174(15) 0.56429(5) 0.0353(3) Uani 1 1 d . . . . .
C2 C 0.73622(7) 0.48620(16) 0.51214(5) 0.0385(3) Uani 1 1 d . . . . .
C4 C 0.83495(6) 0.38482(17) 0.58169(5) 0.0387(3) Uani 1 1 d . . . . .
C9 C 0.63961(6) 0.44726(17) 0.57932(5) 0.0401(3) Uani 1 1 d . . . . .
C7 C 0.74070(6) 0.31636(17) 0.64946(5) 0.0391(3) Uani 1 1 d . . . . .
C20 C 0.58465(6) 0.45329(18) 0.61202(5) 0.0429(3) Uani 1 1 d . . . . .
C14 C 0.69735(7) 0.25465(18) 0.68743(5) 0.0429(3) Uani 1 1 d . . . . .
C1 C 0.85739(7) 0.47758(19) 0.49636(6) 0.0463(3) Uani 1 1 d . . . . .
C5 C 0.86040(7) 0.3210(2) 0.63162(5) 0.0466(3) Uani 1 1 d . . . . .
H5 H 0.908998 0.301037 0.643717 0.056 Uiso 1 1 calc R U . . .
C6 C 0.81290(7) 0.2861(2) 0.66420(5) 0.0456(3) Uani 1 1 d . . . . .
H6 H 0.831063 0.239893 0.697612 0.055 Uiso 1 1 calc R U . . .
C11 C 0.66509(7) 0.5210(2) 0.49401(5) 0.0479(3) Uani 1 1 d . . . . .
H11 H 0.647962 0.556099 0.459284 0.057 Uiso 1 1 calc R U . . .
C21 C 0.59285(8) 0.5619(2) 0.65623(6) 0.0497(3) Uani 1 1 d . . . . .
H21 H 0.633372 0.633188 0.665846 0.060 Uiso 1 1 calc R U . . .
C10 C 0.61857(7) 0.5033(2) 0.52824(5) 0.0486(3) Uani 1 1 d . . . . .
H10 H 0.570706 0.531150 0.515637 0.058 Uiso 1 1 calc R U . . .
C19 C 0.64216(7) 0.13112(19) 0.67318(6) 0.0481(3) Uani 1 1 d . . . . .
H19 H 0.631204 0.085438 0.639120 0.058 Uiso 1 1 calc R U . . .
C12 C 0.76115(9) 0.5887(2) 0.42782(5) 0.0524(3) Uani 1 1 d . . . . .
H12A H 0.731462 0.501783 0.406178 0.079 Uiso 1 1 calc R U . . .
H12B H 0.801517 0.615903 0.412894 0.079 Uiso 1 1 calc R U . . .
H12C H 0.734262 0.696590 0.429609 0.079 Uiso 1 1 calc R U . . .
C25 C 0.52208(7) 0.3529(2) 0.59720(6) 0.0507(3) Uani 1 1 d . . . . .
H25 H 0.514653 0.283420 0.566779 0.061 Uiso 1 1 calc R U . . .
C24 C 0.47093(8) 0.3561(2) 0.62757(7) 0.0597(4) Uani 1 1 d . . . . .
H24 H 0.429757 0.287316 0.617739 0.072 Uiso 1 1 calc R U . . .
C15 C 0.71453(8) 0.3148(2) 0.73938(6) 0.0545(4) Uani 1 1 d . . . . .
H15 H 0.752192 0.394659 0.749854 0.065 Uiso 1 1 calc R U . . .
C22 C 0.54137(9) 0.5654(2) 0.68625(7) 0.0589(4) Uani 1 1 d . . . . .
H22 H 0.547641 0.638347 0.715917 0.071 Uiso 1 1 calc R U . . .
C18 C 0.60347(9) 0.0759(2) 0.70955(7) 0.0606(4) Uani 1 1 d . . . . .
H18 H 0.566055 -0.004972 0.699485 0.073 Uiso 1 1 calc R U . . .
C13 C 0.95551(7) 0.3643(3) 0.56374(7) 0.0604(4) Uani 1 1 d . . . . .
H13A H 0.976988 0.433137 0.594255 0.091 Uiso 1 1 calc R U . . .
H13B H 0.979736 0.388598 0.535839 0.091 Uiso 1 1 calc R U . . .
H13C H 0.959143 0.238427 0.572179 0.091 Uiso 1 1 calc R U . . .
C23 C 0.48085(9) 0.4609(3) 0.67226(7) 0.0632(4) Uani 1 1 d . . . . .
H23 H 0.446872 0.461223 0.692906 0.076 Uiso 1 1 calc R U . . .
C17 C 0.61975(10) 0.1393(3) 0.76038(7) 0.0678(5) Uani 1 1 d . . . . .
H17 H 0.592926 0.103278 0.784360 0.081 Uiso 1 1 calc R U . . .
C16 C 0.67596(10) 0.2564(3) 0.77558(6) 0.0665(5) Uani 1 1 d . . . . .
H16 H 0.688107 0.296571 0.810208 0.080 Uiso 1 1 calc R U . . .

loop_
_atom_site_aniso_label
_atom_site_aniso_U_11
_atom_site_aniso_U_22
_atom_site_aniso_U_33
_atom_site_aniso_U_23
_atom_site_aniso_U_13
_atom_site_aniso_U_12
N2 0.0489(6) 0.0414(6) 0.0433(6) -0.0003(4) 0.0168(5) -0.0048(4)
O1 0.0581(6) 0.0779(8) 0.0702(7) 0.0050(6) 0.0361(5) -0.0059(5)
N1 0.0365(5) 0.0480(6) 0.0566(7) -0.0005(5) 0.0175(5) -0.0027(4)
C8 0.0343(6) 0.0332(6) 0.0398(6) -0.0030(4) 0.0089(4) -0.0015(4)
C3 0.0350(6) 0.0311(5) 0.0405(6) -0.0035(4) 0.0093(4) -0.0021(4)
C2 0.0431(6) 0.0335(6) 0.0405(6) -0.0025(5) 0.0128(5) -0.0041(5)
C4 0.0353(6) 0.0357(6) 0.0470(6) -0.0051(5) 0.0130(5) -0.0024(4)
C9 0.0354(6) 0.0407(6) 0.0449(6) 0.0005(5) 0.0100(5) -0.0001(5)
C7 0.0388(6) 0.0391(6) 0.0395(6) -0.0027(5) 0.0092(5) 0.0008(5)
C20 0.0352(6) 0.0453(7) 0.0487(7) 0.0084(5) 0.0106(5) 0.0063(5)
C14 0.0438(6) 0.0431(7) 0.0425(6) 0.0049(5) 0.0104(5) 0.0071(5)
C1 0.0473(7) 0.0414(7) 0.0555(7) -0.0039(6) 0.0225(6) -0.0071(5)
C5 0.0336(6) 0.0541(8) 0.0507(7) -0.0018(6) 0.0059(5) 0.0032(5)
C6 0.0420(7) 0.0515(7) 0.0415(6) 0.0003(6) 0.0048(5) 0.0030(5)
C11 0.0457(7) 0.0571(8) 0.0399(6) 0.0058(6) 0.0069(5) -0.0003(6)
C21 0.0475(7) 0.0477(7) 0.0563(8) 0.0025(6) 0.0167(6) 0.0048(6)
C10 0.0354(6) 0.0600(8) 0.0492(7) 0.0074(6) 0.0064(5) 0.0030(5)
C19 0.0484(7) 0.0447(7) 0.0523(7) 0.0054(6) 0.0129(6) 0.0040(6)
C12 0.0675(9) 0.0499(8) 0.0440(7) 0.0004(6) 0.0213(6) -0.0044(7)
C25 0.0387(7) 0.0577(8) 0.0551(8) 0.0091(6) 0.0087(5) 0.0012(6)
C24 0.0372(7) 0.0715(10) 0.0716(10) 0.0196(8) 0.0143(6) 0.0018(6)
C15 0.0581(8) 0.0603(9) 0.0451(7) -0.0003(6) 0.0109(6) 0.0057(7)
C22 0.0637(9) 0.0589(9) 0.0602(9) 0.0051(7) 0.0265(7) 0.0135(7)
C18 0.0564(9) 0.0537(9) 0.0764(11) 0.0169(8) 0.0245(7) 0.0034(7)
C13 0.0369(7) 0.0722(10) 0.0767(10) 0.0053(8) 0.0222(7) 0.0008(7)
C23 0.0542(9) 0.0719(10) 0.0725(10) 0.0200(9) 0.0333(7) 0.0167(8)
C17 0.0728(11) 0.0741(11) 0.0663(10) 0.0262(9) 0.0367(8) 0.0185(9)
C16 0.0763(11) 0.0833(12) 0.0435(8) 0.0079(8) 0.0207(7) 0.0191(9)

loop_
_atom_type_symbol
_atom_type_description
_atom_type_scat_dispersion_real
_atom_type_scat_dispersion_imag
_atom_type_scat_source
C C 0.0181 0.0091 'International Tables Vol C Tables 4.2.6.8 and 6.1.1.4'
H H 0.0000 0.0000 'International Tables Vol C Tables 4.2.6.8 and 6.1.1.4'
N N 0.0311 0.0180 'International Tables Vol C Tables 4.2.6.8 and 6.1.1.4'
O O 0.0492 0.0322 'International Tables Vol C Tables 4.2.6.8 and 6.1.1.4'

loop_
_exptl_crystal_face_index_h
_exptl_crystal_face_index_k
_exptl_crystal_face_index_l
_exptl_crystal_face_perp_dist
-5 0 17 0.0536
12 -1 -4 0.1045
-5 1 16 0.0502
2 -1 -16 0.0540
-1 4 11 0.0807
3 -4 -11 0.0816
2 4 6 0.1045
-12 1 3 0.1159
0 5 -4 0.1111
-12 -1 5 0.1244
3 -5 3 0.0961
4 4 -5 0.1089
-3 -2 16 0.0712
3 2 -16 0.0828
1 -3 -14 0.0750
-9 3 3 0.1144
0 0 -16 0.0342
0 0 16 0.0190

loop_
_geom_angle_atom_site_label_1
_geom_angle_atom_site_label_2
_geom_angle_atom_site_label_3
_geom_angle
_geom_angle_site_symmetry_1
_geom_angle_site_symmetry_3
_geom_angle_publ_flag
C2 N2 C12 119.09(11) . . ?
C1 N2 C2 123.76(11) . . ?
C1 N2 C12 117.15(11) . . ?
C4 N1 C13 118.48(12) . . ?
C1 N1 C4 123.80(11) . . ?
C1 N1 C13 117.61(12) . . ?
C3 C8 C9 117.10(11) . . ?
C3 C8 C7 117.64(10) . . ?
C9 C8 C7 125.26(11) . . ?
C2 C3 C8 120.87(11) . . ?
C4 C3 C8 120.68(11) . . ?
C4 C3 C2 118.45(11) . . ?
N2 C2 C3 118.73(11) . . ?
C11 C2 N2 121.45(12) . . ?
C11 C2 C3 119.80(11) . . ?
N1 C4 C3 118.70(12) . . ?
C5 C4 N1 121.49(11) . . ?
C5 C4 C3 119.81(11) . . ?
C8 C9 C20 124.32(11) . . ?
C10 C9 C8 119.03(11) . . ?
C10 C9 C20 116.60(11) . . ?
C8 C7 C14 125.38(11) . . ?
C6 C7 C8 118.64(11) . . ?
C6 C7 C14 115.89(11) . . ?
C21 C20 C9 121.52(12) . . ?
C21 C20 C25 118.55(13) . . ?
C25 C20 C9 119.89(13) . . ?
C19 C14 C7 121.80(12) . . ?
C19 C14 C15 118.54(13) . . ?
C15 C14 C7 119.57(13) . . ?
N2 C1 N1 116.49(11) . . ?
O1 C1 N2 121.40(14) . . ?
O1 C1 N1 122.10(13) . . ?
C4 C5 H5 120.2 . . ?
C4 C5 C6 119.58(11) . . ?
C6 C5 H5 120.2 . . ?
C7 C6 C5 123.43(12) . . ?
C7 C6 H6 118.3 . . ?
C5 C6 H6 118.3 . . ?
C2 C11 H11 120.4 . . ?
C2 C11 C10 119.30(12) . . ?
C10 C11 H11 120.4 . . ?
C20 C21 H21 119.6 . . ?
C22 C21 C20 120.75(14) . . ?
C22 C21 H21 119.6 . . ?
C9 C10 C11 123.55(12) . . ?
C9 C10 H10 118.2 . . ?
C11 C10 H10 118.2 . . ?
C14 C19 H19 119.9 . . ?
C18 C19 C14 120.22(14) . . ?
C18 C19 H19 119.9 . . ?
N2 C12 H12A 109.5 . . ?
N2 C12 H12B 109.5 . . ?
N2 C12 H12C 109.5 . . ?
H12A C12 H12B 109.5 . . ?
H12A C12 H12C 109.5 . . ?
H12B C12 H12C 109.5 . . ?
C20 C25 H25 119.8 . . ?
C24 C25 C20 120.38(15) . . ?
C24 C25 H25 119.8 . . ?
C25 C24 H24 119.9 . . ?
C23 C24 C25 120.30(15) . . ?
C23 C24 H24 119.9 . . ?
C14 C15 H15 119.7 . . ?
C16 C15 C14 120.59(16) . . ?
C16 C15 H15 119.7 . . ?
C21 C22 H22 119.9 . . ?
C23 C22 C21 120.21(16) . . ?
C23 C22 H22 119.9 . . ?
C19 C18 H18 119.6 . . ?
C17 C18 C19 120.74(16) . . ?
C17 C18 H18 119.6 . . ?
N1 C13 H13A 109.5 . . ?
N1 C13 H13B 109.5 . . ?
N1 C13 H13C 109.5 . . ?
H13A C13 H13B 109.5 . . ?
H13A C13 H13C 109.5 . . ?
H13B C13 H13C 109.5 . . ?
C24 C23 C22 119.74(14) . . ?
C24 C23 H23 120.1 . . ?
C22 C23 H23 120.1 . . ?
C18 C17 H17 120.2 . . ?
C18 C17 C16 119.67(14) . . ?
C16 C17 H17 120.2 . . ?
C15 C16 H16 119.9 . . ?
C17 C16 C15 120.17(16) . . ?
C17 C16 H16 119.9 . . ?

loop_
_geom_bond_atom_site_label_1
_geom_bond_atom_site_label_2
_geom_bond_distance
_geom_bond_site_symmetry_2
_geom_bond_publ_flag
N2 C2 1.3997(16) . ?
N2 C1 1.3764(19) . ?
N2 C12 1.4599(18) . ?
O1 C1 1.2195(16) . ?
N1 C4 1.4008(16) . ?
N1 C1 1.3768(19) . ?
N1 C13 1.4645(18) . ?
C8 C3 1.4375(16) . ?
C8 C9 1.4375(16) . ?
C8 C7 1.4377(17) . ?
C3 C2 1.4211(17) . ?
C3 C4 1.4202(17) . ?
C2 C11 1.3699(19) . ?
C4 C5 1.3705(19) . ?
C9 C20 1.4920(17) . ?
C9 C10 1.3683(19) . ?
C7 C14 1.4945(17) . ?
C7 C6 1.3748(18) . ?
C20 C21 1.386(2) . ?
C20 C25 1.396(2) . ?
C14 C19 1.391(2) . ?
C14 C15 1.394(2) . ?
C5 H5 0.9300 . ?
C5 C6 1.3967(19) . ?
C6 H6 0.9300 . ?
C11 H11 0.9300 . ?
C11 C10 1.3966(19) . ?
C21 H21 0.9300 . ?
C21 C22 1.386(2) . ?
C10 H10 0.9300 . ?
C19 H19 0.9300 . ?
C19 C18 1.385(2) . ?
C12 H12A 0.9600 . ?
C12 H12B 0.9600 . ?
C12 H12C 0.9600 . ?
C25 H25 0.9300 . ?
C25 C24 1.387(2) . ?
C24 H24 0.9300 . ?
C24 C23 1.379(3) . ?
C15 H15 0.9300 . ?
C15 C16 1.387(2) . ?
C22 H22 0.9300 . ?
C22 C23 1.379(3) . ?
C18 H18 0.9300 . ?
C18 C17 1.375(3) . ?
C13 H13A 0.9600 . ?
C13 H13B 0.9600 . ?
C13 H13C 0.9600 . ?
C23 H23 0.9300 . ?
C17 H17 0.9300 . ?
C17 C16 1.377(3) . ?
C16 H16 0.9300 . ?

loop_
_geom_torsion_atom_site_label_1
_geom_torsion_atom_site_label_2
_geom_torsion_atom_site_label_3
_geom_torsion_atom_site_label_4
_geom_torsion
_geom_torsion_site_symmetry_1
_geom_torsion_site_symmetry_2
_geom_torsion_site_symmetry_3
_geom_torsion_site_symmetry_4
_geom_torsion_publ_flag
N2 C2 C11 C10 -174.85(13) . . . . ?
N1 C4 C5 C6 -177.12(12) . . . . ?
C8 C3 C2 N2 178.20(10) . . . . ?
C8 C3 C2 C11 -0.67(18) . . . . ?
C8 C3 C4 N1 -179.83(11) . . . . ?
C8 C3 C4 C5 0.51(18) . . . . ?
C8 C9 C20 C21 59.84(18) . . . . ?
C8 C9 C20 C25 -122.48(14) . . . . ?
C8 C9 C10 C11 -3.4(2) . . . . ?
C8 C7 C14 C19 54.90(19) . . . . ?
C8 C7 C14 C15 -128.39(14) . . . . ?
C8 C7 C6 C5 -2.4(2) . . . . ?
C3 C8 C9 C20 -170.83(12) . . . . ?
C3 C8 C9 C10 6.42(18) . . . . ?
C3 C8 C7 C14 -171.18(11) . . . . ?
C3 C8 C7 C6 5.22(18) . . . . ?
C3 C2 C11 C10 4.0(2) . . . . ?
C3 C4 C5 C6 2.5(2) . . . . ?
C2 N2 C1 O1 177.80(13) . . . . ?
C2 N2 C1 N1 -2.81(19) . . . . ?
C2 C3 C4 N1 0.25(17) . . . . ?
C2 C3 C4 C5 -179.41(12) . . . . ?
C2 C11 C10 C9 -2.0(2) . . . . ?
C4 N1 C1 N2 1.0(2) . . . . ?
C4 N1 C1 O1 -179.60(13) . . . . ?
C4 C3 C2 N2 -1.89(17) . . . . ?
C4 C3 C2 C11 179.25(12) . . . . ?
C4 C5 C6 C7 -1.6(2) . . . . ?
C9 C8 C3 C2 -4.52(17) . . . . ?
C9 C8 C3 C4 175.57(11) . . . . ?
C9 C8 C7 C14 8.9(2) . . . . ?
C9 C8 C7 C6 -174.72(12) . . . . ?
C9 C20 C21 C22 -179.79(13) . . . . ?
C9 C20 C25 C24 179.38(13) . . . . ?
C7 C8 C3 C2 175.54(11) . . . . ?
C7 C8 C3 C4 -4.38(17) . . . . ?
C7 C8 C9 C20 9.1(2) . . . . ?
C7 C8 C9 C10 -173.65(13) . . . . ?
C7 C14 C19 C18 179.49(13) . . . . ?
C7 C14 C15 C16 -178.69(14) . . . . ?
C20 C9 C10 C11 174.08(14) . . . . ?
C20 C21 C22 C23 -0.3(2) . . . . ?
C20 C25 C24 C23 1.1(2) . . . . ?
C14 C7 C6 C5 174.35(13) . . . . ?
C14 C19 C18 C17 -1.2(2) . . . . ?
C14 C15 C16 C17 -0.5(3) . . . . ?
C1 N2 C2 C3 3.31(19) . . . . ?
C1 N2 C2 C11 -177.84(13) . . . . ?
C1 N1 C4 C3 0.20(19) . . . . ?
C1 N1 C4 C5 179.86(13) . . . . ?
C6 C7 C14 C19 -121.59(14) . . . . ?
C6 C7 C14 C15 55.12(18) . . . . ?
C21 C20 C25 C24 -2.9(2) . . . . ?
C21 C22 C23 C24 -1.5(2) . . . . ?
C10 C9 C20 C21 -117.47(15) . . . . ?
C10 C9 C20 C25 60.21(18) . . . . ?
C19 C14 C15 C16 -1.9(2) . . . . ?
C19 C18 C17 C16 -1.2(3) . . . . ?
C12 N2 C2 C3 -177.56(11) . . . . ?
C12 N2 C2 C11 1.29(19) . . . . ?
C12 N2 C1 O1 -1.4(2) . . . . ?
C12 N2 C1 N1 178.04(12) . . . . ?
C25 C20 C21 C22 2.5(2) . . . . ?
C25 C24 C23 C22 1.2(2) . . . . ?
C15 C14 C19 C18 2.7(2) . . . . ?
C18 C17 C16 C15 2.1(3) . . . . ?
C13 N1 C4 C3 -175.89(12) . . . . ?
C13 N1 C4 C5 3.8(2) . . . . ?
C13 N1 C1 N2 177.13(13) . . . . ?
C13 N1 C1 O1 -3.5(2) . . . . ?

loop_
_exptl_oxdiff_crystal_face_indexfrac_h
_exptl_oxdiff_crystal_face_indexfrac_k
_exptl_oxdiff_crystal_face_indexfrac_l
_exptl_oxdiff_crystal_face_x
_exptl_oxdiff_crystal_face_y
_exptl_oxdiff_crystal_face_z
-4.8851 -0.0058 16.6057 0.4427 -0.8116 0.3812
12.2143 -0.9413 -3.6546 -0.0064 0.0070 -1.0000
-4.5225 1.3726 15.9583 0.6634 -0.6271 0.4083
1.5354 -1.2235 -16.2794 -0.7161 0.6778 -0.1668
-1.3106 3.7049 10.8041 0.9601 -0.1249 0.2502
3.3722 -3.6538 -10.7826 -0.9042 0.1172 -0.4107
2.3270 4.3550 5.7218 0.9830 0.1831 -0.0092
-12.1948 0.9784 3.4726 0.0070 0.0063 1.0000
-0.2939 4.7012 -3.6116 0.6715 0.7096 0.2134
-12.3479 -0.5530 4.6850 -0.2161 -0.2252 0.9500
2.8090 -4.5889 2.6576 -0.6275 -0.6638 -0.4069
3.7435 4.4725 -4.8201 0.6834 0.7211 -0.1138
-3.0329 -1.6514 15.8647 0.1802 -0.9690 0.1690
3.0402 1.6506 -15.8652 -0.1802 0.9689 -0.1696
0.7682 -2.5693 -14.1518 -0.8911 0.4244 -0.1610
-8.6237 3.4713 3.2903 0.5049 0.2727 0.8189
-0.1166 -0.0907 -16.4655 -0.5672 0.8236 0.0092
0.1166 0.0907 16.4655 0.5672 -0.8236 -0.0092
